data_1567941
loop_
_publ_author_name
'Yusa, H.'
'Tsuchiya, T.'
'Sata, N.'
'Ohishi, Y.'

_publ_section_title
;
 Rh2O3(II)-type structures in Ga2O3 and In2O3 under high pressure:
 Experiment and theory :Ga2O3 at 52 GPa
;
_journal_name_full 'Physical Review B'
_journal_page_first 064107
_journal_page_last 064107
_journal_paper_doi 10.1103/PhysRevB.77.064107
_journal_volume 77
_journal_year 2008
_chemical_formula_sum 'Ga2 O3'
_chemical_name_common 'Ga2O3 at 52 GPa with Rh2O3 II structure'
_chemical_name_mineral 'Ga2O3 at 52 GPa'
_space_group_IT_number 60
_space_group_name_Hall '-P 2ac 2b'
_space_group_name_H-M_alt 'P b n a'
_cell_angle_alpha 90.000000
_cell_angle_beta 90.000000
_cell_angle_gamma 90.000000
_cell_formula_units_Z 4
_cell_length_a 4.732(1)
_cell_length_b 4.855(1)
_cell_length_c 6.942(2)
_cell_volume 159.48(7)
_diffrn_ambient_pressure 52000000
_diffrn_ambient_temperature 298
_cod_data_source_file Ga2O3-Rh2O3-II-52GPa.cif
_cod_data_source_block Ga2O3-hp-phase
_cod_original_cell_volume 159.484530
_cod_database_code 1567941

loop_
_space_group_symop_id
_space_group_symop_operation_xyz
1 x,y,z
2 -x,-y,-z
3 -x+1/2,y+1/2,-z+1/2
4 x+1/2,-y+1/2,z+1/2
5 x,-y+1/2,-z
6 -x,y+1/2,z
7 -x+1/2,-y,z+1/2
8 x+1/2,y,-z+1/2

loop_
_atom_site_label
_atom_site_occupancy
_atom_site_fract_x
_atom_site_fract_y
_atom_site_fract_z
_atom_site_adp_type
_atom_site_U_iso_or_equiv
_atom_site_type_symbol
Ga 1.0 0.750040 0.040650 0.112920 Uiso 0.005900 Ga
O1 1.0 0.633940 0.121200 0.851880 Uiso 0.009200 O
O2 1.0 0.041730 0.250000 0.000000 Uiso 0.009200 O
